data_7109398
loop_
_publ_author_name
'Zhi-Jun Ji'
'Kun Jiang'
'Qing-Qing Zhou'
'Lin Dong'
'Ying-Chun Chen'

_publ_section_title
;
 Amine-N-heterocyclic carbene cascade catalysis for the asymmetric
 synthesis of fused indane derivatives with multiple chiral centres
;
_journal_name_full Chem.Commun.
_journal_page_first 5892
_journal_paper_doi 10.1039/c3cc42823k
_journal_volume 49
_journal_year 2013
_chemical_absolute_configuration ad
_chemical_formula_sum 'C27 H22 N4 O5'
_chemical_formula_weight 482.49
_chemical_name_systematic
;
?
;
_space_group_IT_number 19
_symmetry_cell_setting orthorhombic
_symmetry_space_group_name_Hall 'P 2ac 2ab'
_symmetry_space_group_name_H-M 'P 21 21 21'
_atom_sites_solution_hydrogens geom
_atom_sites_solution_primary direct
_atom_sites_solution_secondary difmap
_audit_creation_method SHELXL-97
_cell_angle_alpha 90.00
_cell_angle_beta 90.00
_cell_angle_gamma 90.00
_cell_formula_units_Z 4
_cell_length_a 6.08870(10)
_cell_length_b 18.70010(10)
_cell_length_c 19.54790(10)
_cell_measurement_reflns_used 14585
_cell_measurement_temperature 150(2)
_cell_measurement_theta_max 69.4160
_cell_measurement_theta_min 3.2679
_cell_volume 2225.71(4)
_computing_cell_refinement 'CrysAlisPro (Oxford Diffraction Ltd.)'
_computing_data_collection 'CrysAlisPro (Oxford Diffraction Ltd.)'
_computing_data_reduction 'CrysAlisPro (Oxford Diffraction Ltd.)'
_computing_molecular_graphics 'Ortep-3 (L. J. Farrugia, 2001)'
_computing_publication_material SHELXL-97
_computing_structure_refinement 'SHELXL-97 (Sheldrick, 1997)'
_computing_structure_solution 'SHELXS-97 (Sheldrick, 1997)'
_diffrn_ambient_temperature 150(2)
_diffrn_detector_area_resol_mean 15.9149
_diffrn_measured_fraction_theta_full 0.992
_diffrn_measured_fraction_theta_max 0.992
_diffrn_measurement_device_type 'Gemini S Ultra, Oxford Diffraction'
_diffrn_measurement_method '\w scans'
_diffrn_radiation_monochromator mirror
_diffrn_radiation_source 'Enhance Ultra (Cu) X-ray Source'
_diffrn_radiation_type CuK\a
_diffrn_radiation_wavelength 1.54184
_diffrn_reflns_av_R_equivalents 0.0164
_diffrn_reflns_av_sigmaI/netI 0.0136
_diffrn_reflns_limit_h_max 6
_diffrn_reflns_limit_h_min -7
_diffrn_reflns_limit_k_max 22
_diffrn_reflns_limit_k_min -22
_diffrn_reflns_limit_l_max 23
_diffrn_reflns_limit_l_min -23
_diffrn_reflns_number 16749
_diffrn_reflns_theta_full 69.54
_diffrn_reflns_theta_max 69.54
_diffrn_reflns_theta_min 3.27
_exptl_absorpt_coefficient_mu 0.836
_exptl_absorpt_correction_T_max 0.8245
_exptl_absorpt_correction_T_min 0.7528
_exptl_absorpt_correction_type multi-scan
_exptl_absorpt_process_details
;
CrysAlisPro, Oxford Diffraction Ltd.,
Version 1.171.34.44 (release 25-10-2010 CrysAlis171 .NET)
(compiled Oct 25 2010,18:11:34)
Empirical absorption correction using spherical harmonics,
implemented in SCALE3 ABSPACK scaling algorithm.
;
_exptl_crystal_colour yellow
_exptl_crystal_density_diffrn 1.440
_exptl_crystal_density_method 'not measured'
_exptl_crystal_description block
_exptl_crystal_F_000 1008
_exptl_crystal_size_max 0.36
_exptl_crystal_size_mid 0.30
_exptl_crystal_size_min 0.24
_refine_diff_density_max 0.129
_refine_diff_density_min -0.175
_refine_diff_density_rms 0.040
_refine_ls_abs_structure_details 'Flack H D (1983), Acta Cryst. A39, 876-881'
_refine_ls_abs_structure_Flack -0.01(12)
_refine_ls_extinction_method none
_refine_ls_goodness_of_fit_ref 1.069
_refine_ls_hydrogen_treatment constr
_refine_ls_matrix_type full
_refine_ls_number_parameters 326
_refine_ls_number_reflns 4134
_refine_ls_number_restraints 0
_refine_ls_restrained_S_all 1.069
_refine_ls_R_factor_all 0.0258
_refine_ls_R_factor_gt 0.0256
_refine_ls_shift/su_max 0.001
_refine_ls_shift/su_mean 0.000
_refine_ls_structure_factor_coef Fsqd
_refine_ls_weighting_details 'calc w=1/[\s^2^(Fo^2^)+(0.0407P)^2^+0.2607P] where P=(Fo^2^+2Fc^2^)/3'
_refine_ls_weighting_scheme calc
_refine_ls_wR_factor_gt 0.0669
_refine_ls_wR_factor_ref 0.0672
_reflns_number_gt 4095
_reflns_number_total 4134
_reflns_threshold_expression >2sigma(I)
_cod_data_source_file c3cc42823k.cif
_cod_data_source_block 5a
_cod_database_code 7109398

loop_
_symmetry_equiv_pos_as_xyz
'x, y, z'
'-x+1/2, -y, z+1/2'
'x+1/2, -y+1/2, -z'
'-x, y+1/2, -z+1/2'

loop_
_atom_site_label
_atom_site_type_symbol
_atom_site_fract_x
_atom_site_fract_y
_atom_site_fract_z
_atom_site_U_iso_or_equiv
_atom_site_adp_type
_atom_site_occupancy
_atom_site_symmetry_multiplicity
_atom_site_calc_flag
_atom_site_refinement_flags
O1 O -0.64825(14) 1.22572(4) 0.18053(4) 0.02645(18) Uani 1 1 d .
H1 H -0.7467 1.2527 0.1929 0.040 Uiso 1 1 calc R
O4 O -1.90216(16) 1.18399(5) 0.49979(5) 0.0362(2) Uani 1 1 d .
N4 N -1.83890(17) 1.21617(6) 0.44859(5) 0.0273(2) Uani 1 1 d .
O2 O -1.01979(16) 1.04300(5) 0.42632(5) 0.0366(2) Uani 1 1 d .
N2 N -1.06777(16) 1.12390(5) 0.31849(5) 0.0232(2) Uani 1 1 d .
H2 H -0.9921 1.0894 0.3356 0.028 Uiso 1 1 calc R
O3 O -1.26851(17) 1.04058(6) 0.50484(5) 0.0438(3) Uani 1 1 d .
N1 N -1.00102(16) 1.15532(5) 0.25781(5) 0.0233(2) Uani 1 1 d .
O5 O -1.93927(16) 1.26647(5) 0.42296(5) 0.0385(2) Uani 1 1 d .
C9 C -0.6290(2) 1.06746(6) 0.07643(6) 0.0261(2) Uani 1 1 d .
H9 H -0.5090 1.0679 0.0430 0.031 Uiso 1 1 calc R
N3 N -1.19629(18) 1.06381(5) 0.45110(5) 0.0278(2) Uani 1 1 d .
C11 C -0.5435(2) 0.94944(6) 0.12957(6) 0.0297(3) Uani 1 1 d .
H11 H -0.5103 0.9025 0.1176 0.036 Uiso 1 1 calc R
C16 C -1.25122(19) 1.14688(6) 0.35114(5) 0.0208(2) Uani 1 1 d .
C27 C -0.1239(2) 0.89607(6) 0.18620(7) 0.0329(3) Uani 1 1 d .
H26 H -0.1395 0.8904 0.1392 0.039 Uiso 1 1 calc R
C17 C -1.32115(19) 1.11828(6) 0.41492(5) 0.0228(2) Uani 1 1 d .
C8 C -0.55406(18) 1.10473(6) 0.14324(6) 0.0219(2) Uani 1 1 d .
H8 H -0.4206 1.1323 0.1339 0.026 Uiso 1 1 calc R
C21 C -1.38705(19) 1.19998(6) 0.32146(6) 0.0230(2) Uani 1 1 d .
H20 H -1.3474 1.2198 0.2796 0.028 Uiso 1 1 calc R
C18 C -1.5133(2) 1.14085(6) 0.44631(6) 0.0238(2) Uani 1 1 d .
H17 H -1.5574 1.1211 0.4878 0.029 Uiso 1 1 calc R
C12 C -0.44376(19) 0.97907(6) 0.18342(6) 0.0248(2) Uani 1 1 d .
C5 C -0.88742(19) 1.16020(6) 0.10163(6) 0.0239(2) Uani 1 1 d .
C20 C -1.5748(2) 1.22287(6) 0.35283(6) 0.0239(2) Uani 1 1 d .
H19 H -1.6605 1.2583 0.3328 0.029 Uiso 1 1 calc R
C22 C -0.2697(2) 0.94088(6) 0.22164(6) 0.0269(2) Uani 1 1 d .
C19 C -1.63717(19) 1.19265(6) 0.41535(6) 0.0239(2) Uani 1 1 d .
C7 C -0.74016(19) 1.15686(6) 0.16376(5) 0.0217(2) Uani 1 1 d .
C24 C -0.0735(2) 0.91173(8) 0.32608(8) 0.0397(3) Uani 1 1 d .
H23 H -0.0572 0.9167 0.3731 0.048 Uiso 1 1 calc R
C26 C 0.0429(2) 0.86020(7) 0.22009(9) 0.0425(3) Uani 1 1 d .
H25 H 0.1373 0.8305 0.1958 0.051 Uiso 1 1 calc R
C6 C -1.0672(2) 1.20454(7) 0.09042(6) 0.0292(3) Uani 1 1 d .
H6 H -1.1170 1.2351 0.1246 0.035 Uiso 1 1 calc R
C14 C -0.7244(2) 1.05591(6) 0.24769(6) 0.0258(2) Uani 1 1 d .
H02A H -0.8149 1.0146 0.2375 0.031 Uiso 1 1 calc R
H02B H -0.6906 1.0559 0.2962 0.031 Uiso 1 1 calc R
C15 C -0.84136(19) 1.12372(6) 0.22799(5) 0.0214(2) Uani 1 1 d .
C10 C -0.7074(2) 0.99024(7) 0.08823(6) 0.0320(3) Uani 1 1 d .
H10B H -0.8473 0.9908 0.1119 0.038 Uiso 1 1 calc R
H10A H -0.7284 0.9667 0.0445 0.038 Uiso 1 1 calc R
C13 C -0.51038(19) 1.05422(6) 0.20476(6) 0.0230(2) Uani 1 1 d .
H13 H -0.3916 1.0747 0.2323 0.028 Uiso 1 1 calc R
C4 C -0.8148(2) 1.11342(6) 0.05124(6) 0.0277(3) Uani 1 1 d .
C2 C -1.0958(3) 1.15647(8) -0.02364(7) 0.0403(3) Uani 1 1 d .
H12 H -1.1651 1.1561 -0.0660 0.048 Uiso 1 1 calc R
C23 C -0.2413(2) 0.94795(7) 0.29232(7) 0.0319(3) Uani 1 1 d .
H22 H -0.3358 0.9772 0.3171 0.038 Uiso 1 1 calc R
C25 C 0.0694(3) 0.86831(7) 0.28968(9) 0.0435(3) Uani 1 1 d .
H24 H 0.1828 0.8447 0.3122 0.052 Uiso 1 1 calc R
C1 C -1.1710(2) 1.20218(7) 0.02710(7) 0.0363(3) Uani 1 1 d .
H4 H -1.2915 1.2314 0.0187 0.044 Uiso 1 1 calc R
C3 C -0.9191(3) 1.11140(8) -0.01205(7) 0.0371(3) Uani 1 1 d .
H3 H -0.8710 1.0803 -0.0460 0.045 Uiso 1 1 calc R

loop_
_atom_site_aniso_label
_atom_site_aniso_U_11
_atom_site_aniso_U_22
_atom_site_aniso_U_33
_atom_site_aniso_U_23
_atom_site_aniso_U_13
_atom_site_aniso_U_12
O1 0.0286(4) 0.0215(4) 0.0292(4) -0.0026(3) 0.0000(3) -0.0019(3)
O4 0.0342(5) 0.0400(5) 0.0346(5) -0.0011(4) 0.0145(4) -0.0010(4)
N4 0.0243(5) 0.0302(5) 0.0274(5) -0.0062(4) 0.0032(4) -0.0006(4)
O2 0.0362(5) 0.0450(5) 0.0287(4) 0.0053(4) 0.0023(4) 0.0166(4)
N2 0.0230(5) 0.0265(5) 0.0200(4) 0.0026(4) 0.0016(4) 0.0037(4)
O3 0.0431(6) 0.0544(6) 0.0338(5) 0.0214(4) 0.0070(4) 0.0095(5)
N1 0.0238(5) 0.0263(5) 0.0198(4) -0.0001(4) 0.0029(4) 0.0005(4)
O5 0.0340(5) 0.0419(5) 0.0396(5) -0.0009(4) 0.0051(4) 0.0138(4)
C9 0.0288(6) 0.0295(6) 0.0200(5) -0.0031(4) 0.0033(5) -0.0004(5)
N3 0.0297(5) 0.0306(5) 0.0231(5) 0.0021(4) -0.0012(4) 0.0025(4)
C11 0.0338(7) 0.0239(6) 0.0315(6) -0.0047(5) 0.0027(5) -0.0015(5)
C16 0.0211(5) 0.0230(5) 0.0184(5) -0.0028(4) -0.0006(4) -0.0015(4)
C27 0.0321(7) 0.0244(6) 0.0421(7) 0.0004(5) 0.0046(6) 0.0020(5)
C17 0.0237(5) 0.0247(5) 0.0200(5) 0.0005(4) -0.0021(4) -0.0003(5)
C8 0.0197(5) 0.0233(5) 0.0227(5) -0.0020(4) 0.0032(4) -0.0020(4)
C21 0.0252(6) 0.0233(5) 0.0203(5) 0.0002(4) -0.0005(5) -0.0012(4)
C18 0.0260(6) 0.0261(5) 0.0191(5) -0.0018(4) 0.0018(4) -0.0035(5)
C12 0.0224(6) 0.0245(5) 0.0275(6) -0.0007(4) 0.0048(5) -0.0001(5)
C5 0.0228(6) 0.0278(5) 0.0212(5) 0.0038(4) 0.0013(4) -0.0045(5)
C20 0.0248(6) 0.0232(5) 0.0238(5) -0.0013(4) -0.0016(5) 0.0004(5)
C22 0.0249(6) 0.0218(5) 0.0341(6) 0.0020(5) 0.0045(5) -0.0022(5)
C19 0.0213(5) 0.0270(5) 0.0234(5) -0.0059(4) 0.0013(4) -0.0011(5)
C7 0.0218(5) 0.0212(5) 0.0221(5) 0.0001(4) 0.0011(4) -0.0021(5)
C24 0.0406(7) 0.0359(7) 0.0427(7) 0.0121(6) -0.0072(7) -0.0065(6)
C26 0.0359(8) 0.0264(6) 0.0652(10) 0.0044(6) 0.0072(7) 0.0071(6)
C6 0.0251(6) 0.0313(6) 0.0312(6) 0.0060(5) 0.0015(5) -0.0005(5)
C14 0.0273(6) 0.0267(6) 0.0233(5) 0.0016(4) 0.0039(5) 0.0045(5)
C15 0.0208(5) 0.0243(5) 0.0191(5) -0.0014(4) -0.0007(4) -0.0005(4)
C10 0.0363(7) 0.0299(6) 0.0299(6) -0.0060(5) -0.0038(5) -0.0028(5)
C13 0.0214(5) 0.0244(5) 0.0234(5) -0.0032(4) 0.0005(4) 0.0003(4)
C4 0.0301(6) 0.0303(6) 0.0227(5) 0.0012(4) 0.0007(5) -0.0041(5)
C2 0.0451(8) 0.0447(7) 0.0312(6) 0.0062(6) -0.0138(6) -0.0073(7)
C23 0.0305(6) 0.0308(6) 0.0346(6) 0.0026(5) 0.0022(5) -0.0003(5)
C25 0.0347(7) 0.0302(6) 0.0656(9) 0.0181(7) -0.0056(7) 0.0031(6)
C1 0.0291(6) 0.0401(7) 0.0398(7) 0.0119(6) -0.0072(6) -0.0048(6)
C3 0.0481(8) 0.0373(7) 0.0260(6) -0.0021(5) -0.0066(6) -0.0034(6)

loop_
_atom_type_symbol
_atom_type_description
_atom_type_scat_dispersion_real
_atom_type_scat_dispersion_imag
_atom_type_scat_source
C C 0.0181 0.0091 'International Tables Vol C Tables 4.2.6.8 and 6.1.1.4'
H H 0.0000 0.0000 'International Tables Vol C Tables 4.2.6.8 and 6.1.1.4'
N N 0.0311 0.0180 'International Tables Vol C Tables 4.2.6.8 and 6.1.1.4'
O O 0.0492 0.0322 'International Tables Vol C Tables 4.2.6.8 and 6.1.1.4'

loop_
_geom_angle_atom_site_label_1
_geom_angle_atom_site_label_2
_geom_angle_atom_site_label_3
_geom_angle
C7 O1 H1 109.5
O5 N4 O4 123.42(11)
O5 N4 C19 117.93(10)
O4 N4 C19 118.63(10)
C16 N2 N1 120.69(9)
C16 N2 H2 119.7
N1 N2 H2 119.7
C15 N1 N2 114.69(9)
C4 C9 C10 110.63(10)
C4 C9 C8 103.91(9)
C10 C9 C8 112.79(9)
C4 C9 H9 109.8
C10 C9 H9 109.8
C8 C9 H9 109.8
O3 N3 O2 122.48(11)
O3 N3 C17 118.69(10)
O2 N3 C17 118.84(10)
C12 C11 C10 121.22(11)
C12 C11 H11 119.4
C10 C11 H11 119.4
N2 C16 C21 120.68(10)
N2 C16 C17 122.68(10)
C21 C16 C17 116.61(10)
C26 C27 C22 121.09(13)
C26 C27 H26 119.5
C22 C27 H26 119.5
C18 C17 C16 121.74(10)
C18 C17 N3 116.04(10)
C16 C17 N3 122.23(10)
C7 C8 C9 106.64(9)
C7 C8 C13 107.94(8)
C9 C8 C13 115.45(9)
C7 C8 H8 108.9
C9 C8 H8 108.9
C13 C8 H8 108.9
C20 C21 C16 121.63(10)
C20 C21 H20 119.2
C16 C21 H20 119.2
C19 C18 C17 118.98(10)
C19 C18 H17 120.5
C17 C18 H17 120.5
C11 C12 C22 121.55(11)
C11 C12 C13 118.56(11)
C22 C12 C13 119.88(10)
C4 C5 C6 120.95(11)
C4 C5 C7 110.79(10)
C6 C5 C7 128.20(11)
C21 C20 C19 119.52(11)
C21 C20 H19 120.2
C19 C20 H19 120.2
C23 C22 C27 117.78(12)
C23 C22 C12 122.77(11)
C27 C22 C12 119.45(11)
C18 C19 C20 121.51(11)
C18 C19 N4 118.73(11)
C20 C19 N4 119.76(11)
O1 C7 C5 112.10(9)
O1 C7 C15 109.37(8)
C5 C7 C15 115.94(9)
O1 C7 C8 109.71(9)
C5 C7 C8 104.61(9)
C15 C7 C8 104.62(9)
C25 C24 C23 120.13(13)
C25 C24 H23 119.9
C23 C24 H23 119.9
C25 C26 C27 120.30(14)
C25 C26 H25 119.9
C27 C26 H25 119.9
C5 C6 C1 118.63(12)
C5 C6 H6 120.7
C1 C6 H6 120.7
C15 C14 C13 106.05(9)
C15 C14 H02A 110.5
C13 C14 H02A 110.5
C15 C14 H02B 110.5
C13 C14 H02B 110.5
H02A C14 H02B 108.7
N1 C15 C14 129.27(10)
N1 C15 C7 119.56(10)
C14 C15 C7 111.15(9)
C11 C10 C9 110.70(10)
C11 C10 H10B 109.5
C9 C10 H10B 109.5
C11 C10 H10A 109.5
C9 C10 H10A 109.5
H10B C10 H10A 108.1
C12 C13 C14 113.04(9)
C12 C13 C8 113.30(9)
C14 C13 C8 105.25(9)
C12 C13 H13 108.4
C14 C13 H13 108.4
C8 C13 H13 108.4
C5 C4 C3 120.15(12)
C5 C4 C9 111.54(10)
C3 C4 C9 128.25(12)
C3 C2 C1 120.94(12)
C3 C2 H12 119.5
C1 C2 H12 119.5
C24 C23 C22 120.86(13)
C24 C23 H22 119.6
C22 C23 H22 119.6
C26 C25 C24 119.84(13)
C26 C25 H24 120.1
C24 C25 H24 120.1
C2 C1 C6 120.41(13)
C2 C1 H4 119.8
C6 C1 H4 119.8
C2 C3 C4 118.91(13)
C2 C3 H3 120.5
C4 C3 H3 120.5

loop_
_geom_bond_atom_site_label_1
_geom_bond_atom_site_label_2
_geom_bond_distance
O1 C7 1.4417(13)
O1 H1 0.8200
O4 N4 1.2297(14)
N4 O5 1.2285(14)
N4 C19 1.4575(15)
O2 N3 1.2414(14)
N2 C16 1.3564(15)
N2 N1 1.3846(13)
N2 H2 0.8600
O3 N3 1.2188(13)
N1 C15 1.2783(15)
C9 C4 1.5037(17)
C9 C10 1.5382(16)
C9 C8 1.5491(15)
C9 H9 0.9800
N3 C17 1.4545(15)
C11 C12 1.3357(17)
C11 C10 1.4934(18)
C11 H11 0.9300
C16 C21 1.4166(16)
C16 C17 1.4220(15)
C27 C26 1.385(2)
C27 C22 1.4036(17)
C27 H26 0.9300
C17 C18 1.3871(17)
C8 C7 1.5477(15)
C8 C13 1.5520(15)
C8 H8 0.9800
C21 C20 1.3659(17)
C21 H20 0.9300
C18 C19 1.3686(17)
C18 H17 0.9300
C12 C22 1.4804(17)
C12 C13 1.5210(15)
C5 C4 1.3896(17)
C5 C6 1.3904(17)
C5 C7 1.5110(15)
C20 C19 1.3989(16)
C20 H19 0.9300
C22 C23 1.3986(18)
C7 C15 1.5297(15)
C24 C25 1.387(2)
C24 C23 1.3923(19)
C24 H23 0.9300
C26 C25 1.378(2)
C26 H25 0.9300
C6 C1 1.3906(18)
C6 H6 0.9300
C14 C15 1.5045(15)
C14 C13 1.5502(16)
C14 H02A 0.9700
C14 H02B 0.9700
C10 H10B 0.9700
C10 H10A 0.9700
C13 H13 0.9800
C4 C3 1.3912(18)
C2 C3 1.386(2)
C2 C1 1.387(2)
C2 H12 0.9300
C23 H22 0.9300
C25 H24 0.9300
C1 H4 0.9300
C3 H3 0.9300

loop_
_geom_hbond_atom_site_label_D
_geom_hbond_atom_site_label_H
_geom_hbond_atom_site_label_A
_geom_hbond_distance_DH
_geom_hbond_distance_HA
_geom_hbond_distance_DA
_geom_hbond_angle_DHA
N2 H2 O2 0.86 1.98 2.6110(13) 129.2

loop_
_geom_torsion_atom_site_label_1
_geom_torsion_atom_site_label_2
_geom_torsion_atom_site_label_3
_geom_torsion_atom_site_label_4
_geom_torsion
C16 N2 N1 C15 -172.22(10)
N1 N2 C16 C21 4.55(16)
N1 N2 C16 C17 -177.35(10)
N2 C16 C17 C18 -177.77(10)
C21 C16 C17 C18 0.41(16)
N2 C16 C17 N3 2.22(17)
C21 C16 C17 N3 -179.60(10)
O3 N3 C17 C18 1.58(16)
O2 N3 C17 C18 -178.05(10)
O3 N3 C17 C16 -178.41(11)
O2 N3 C17 C16 1.96(16)
C4 C9 C8 C7 15.80(11)
C10 C9 C8 C7 -104.05(11)
C4 C9 C8 C13 135.69(10)
C10 C9 C8 C13 15.84(14)
N2 C16 C21 C20 178.68(10)
C17 C16 C21 C20 0.47(16)
C16 C17 C18 C19 -0.80(17)
N3 C17 C18 C19 179.21(10)
C10 C11 C12 C22 -175.54(11)
C10 C11 C12 C13 3.65(18)
C16 C21 C20 C19 -0.92(17)
C26 C27 C22 C23 -0.18(18)
C26 C27 C22 C12 179.14(12)
C11 C12 C22 C23 -145.51(13)
C13 C12 C22 C23 35.30(17)
C11 C12 C22 C27 35.20(17)
C13 C12 C22 C27 -143.98(11)
C17 C18 C19 C20 0.33(17)
C17 C18 C19 N4 -179.98(10)
C21 C20 C19 C18 0.52(17)
C21 C20 C19 N4 -179.17(10)
O5 N4 C19 C18 174.47(11)
O4 N4 C19 C18 -6.95(16)
O5 N4 C19 C20 -5.83(16)
O4 N4 C19 C20 172.75(11)
C4 C5 C7 O1 122.58(11)
C6 C5 C7 O1 -54.41(15)
C4 C5 C7 C15 -110.88(11)
C6 C5 C7 C15 72.14(15)
C4 C5 C7 C8 3.76(12)
C6 C5 C7 C8 -173.22(11)
C9 C8 C7 O1 -132.67(9)
C13 C8 C7 O1 102.71(10)
C9 C8 C7 C5 -12.25(11)
C13 C8 C7 C5 -136.88(9)
C9 C8 C7 C15 110.11(9)
C13 C8 C7 C15 -14.52(11)
C22 C27 C26 C25 -0.4(2)
C4 C5 C6 C1 -1.20(18)
C7 C5 C6 C1 175.51(11)
N2 N1 C15 C14 3.25(17)
N2 N1 C15 C7 -174.85(9)
C13 C14 C15 N1 -165.55(11)
C13 C14 C15 C7 12.68(12)
O1 C7 C15 N1 62.03(13)
C5 C7 C15 N1 -65.88(14)
C8 C7 C15 N1 179.49(10)
O1 C7 C15 C14 -116.40(10)
C5 C7 C15 C14 115.69(11)
C8 C7 C15 C14 1.07(12)
C12 C11 C10 C9 41.89(16)
C4 C9 C10 C11 -165.41(10)
C8 C9 C10 C11 -49.51(13)
C11 C12 C13 C14 80.44(13)
C22 C12 C13 C14 -100.35(12)
C11 C12 C13 C8 -39.20(15)
C22 C12 C13 C8 140.02(11)
C15 C14 C13 C12 -145.25(10)
C15 C14 C13 C8 -21.09(11)
C7 C8 C13 C12 146.25(9)
C9 C8 C13 C12 27.08(14)
C7 C8 C13 C14 22.25(11)
C9 C8 C13 C14 -96.92(11)
C6 C5 C4 C3 1.33(18)
C7 C5 C4 C3 -175.90(11)
C6 C5 C4 C9 -176.04(10)
C7 C5 C4 C9 6.73(14)
C10 C9 C4 C5 107.15(12)
C8 C9 C4 C5 -14.16(13)
C10 C9 C4 C3 -69.95(16)
C8 C9 C4 C3 168.73(13)
C25 C24 C23 C22 0.4(2)
C27 C22 C23 C24 0.14(18)
C12 C22 C23 C24 -179.16(12)
C27 C26 C25 C24 1.0(2)
C23 C24 C25 C26 -1.0(2)
C3 C2 C1 C6 1.2(2)
C5 C6 C1 C2 -0.05(19)
C1 C2 C3 C4 -1.1(2)
C5 C4 C3 C2 -0.2(2)
C9 C4 C3 C2 176.70(13)
